data_7210210
loop_
_publ_author_name
'T\"urkmen, Yunus E.'
'Sen, Saikat'
'Rawal, Viresh H.'

_publ_section_title
;
 Stacks and clips: Uncanny similarities in the modes of self-assembly in
 tenary Ag(I) complexes with 1,2-diazines and chelating heteroarenes.
;
_journal_issue 21
_journal_name_full 'CrystEngComm / RSC'
_journal_page_first 4221
_journal_page_last 4224
_journal_paper_doi 10.1039/C3CE40500A
_journal_volume 2013
_journal_year 2013
_chemical_compound_source 'see text'
_chemical_formula_moiety 'C34 H26 Ag2 N8, 2(C2 F6 N O4 S2), C H2 Cl2'
_chemical_formula_sum 'C39 H28 Ag2 Cl2 F12 N10 O8 S4'
_chemical_formula_weight 1407.63
_chemical_name_systematic ?
_space_group_IT_number 14
_symmetry_cell_setting monoclinic
_symmetry_Int_Tables_number 14
_symmetry_space_group_name_Hall '-P 2ybc'
_symmetry_space_group_name_H-M 'P 1 21/c 1'
_atom_sites_solution_hydrogens geom
_atom_sites_solution_primary direct
_atom_sites_solution_secondary difmap
_audit_creation_date 2013-01-23T11:08:16-00:00
_audit_creation_method 'WinGX routine CIF_UPDATE'
_cell_angle_alpha 90
_cell_angle_beta 110.187(3)
_cell_angle_gamma 90
_cell_formula_units_Z 4
_cell_length_a 13.259(2)
_cell_length_b 23.277(4)
_cell_length_c 16.617(3)
_cell_measurement_reflns_used 5664
_cell_measurement_temperature 100(2)
_cell_measurement_theta_max 46.33
_cell_measurement_theta_min 4.37
_cell_volume 4813.5(14)
_computing_cell_refinement 'SMART (Bruker, 1998)'
_computing_data_collection 'SMART (Bruker, 1998)'
_computing_data_reduction 'SAINT (Bruker, 1998)'
_computing_molecular_graphics 'PLATON (Spek, 2003) and CAMERON (Watkin et al., 1993)'
_computing_publication_material 'PLATON (Spek, 2003)'
_computing_structure_refinement 'SHELXL-97 (Sheldrick, 2008)'
_computing_structure_solution 'SIR92 (Altomare et al., 1994)'
_diffrn_ambient_temperature 100(2)
_diffrn_measured_fraction_theta_full 0.999
_diffrn_measured_fraction_theta_max 0.999
_diffrn_measurement_device_type 'Bruker AXS SMART APEX CCD area-detector'
_diffrn_measurement_method '\f and \w scans'
_diffrn_radiation_monochromator graphite
_diffrn_radiation_type MoKa
_diffrn_radiation_wavelength 0.71073
_diffrn_reflns_av_R_equivalents 0.0713
_diffrn_reflns_av_unetI/netI 0.0818
_diffrn_reflns_limit_h_max 15
_diffrn_reflns_limit_h_min -16
_diffrn_reflns_limit_k_max 28
_diffrn_reflns_limit_k_min -26
_diffrn_reflns_limit_l_max 20
_diffrn_reflns_limit_l_min -20
_diffrn_reflns_number 35906
_diffrn_reflns_reduction_process
;
;
_diffrn_reflns_theta_full 25.5
_diffrn_reflns_theta_max 25.5
_diffrn_reflns_theta_min 1.57
_exptl_absorpt_coefficient_mu 1.209
_exptl_absorpt_correction_T_max 0.6633
_exptl_absorpt_correction_T_min 0.6245
_exptl_absorpt_correction_type multi-scan
_exptl_absorpt_process_details '(SADABS; Sheldrick, 2003)'
_exptl_crystal_colour yellow
_exptl_crystal_density_diffrn 1.942
_exptl_crystal_density_method 'Not Measured'
_exptl_crystal_description block
_exptl_crystal_F_000 2784
_exptl_crystal_size_max 0.43
_exptl_crystal_size_mid 0.38
_exptl_crystal_size_min 0.37
_refine_diff_density_max 0.954
_refine_diff_density_min -0.757
_refine_diff_density_rms 0.119
_refine_ls_extinction_method none
_refine_ls_goodness_of_fit_ref 0.957
_refine_ls_hydrogen_treatment constr
_refine_ls_matrix_type full
_refine_ls_number_parameters 694
_refine_ls_number_reflns 8938
_refine_ls_number_restraints 0
_refine_ls_restrained_S_all 0.957
_refine_ls_R_factor_all 0.0747
_refine_ls_R_factor_gt 0.0484
_refine_ls_shift/su_max 0.002
_refine_ls_shift/su_mean 0
_refine_ls_structure_factor_coef Fsqd
_refine_ls_weighting_details 'calc w=1/[\s^2^(Fo^2^)+(0.0394P)^2^+0.0000P] where P=(Fo^2^+2Fc^2^)/3'
_refine_ls_weighting_scheme calc
_refine_ls_wR_factor_gt 0.0922
_refine_ls_wR_factor_ref 0.0982
_reflns_number_gt 6324
_reflns_number_total 8938
_reflns_threshold_expression I>2sigma(I)
_cod_data_source_file c3ce40500a.txt
_cod_data_source_block platon_acc
_cod_depositor_comments
;
The following automatic conversions were performed:

'_symmetry_cell_setting' value 'Monoclinic' changed to 'monoclinic'
according to /home/saulius/struct/CIF-dictionaries/cif_core.dic
dictionary named 'cif_core.dic' version 2.4.2 from 2011-04-26.

Automatic conversion script
Id: cif_fix_values 1891 2012-01-12 08:04:46Z andrius 

 Adding full bibliography for 7210209--7210212.cif.
;
_cod_original_sg_symbol_H-M 'P 21/c'
_cod_database_code 7210210

loop_
_symmetry_equiv_pos_as_xyz
x,y,z
-x,1/2+y,1/2-z
-x,-y,-z
x,1/2-y,1/2+z

loop_
_atom_site_label
_atom_site_type_symbol
_atom_site_fract_x
_atom_site_fract_y
_atom_site_fract_z
_atom_site_U_iso_or_equiv
_atom_site_adp_type
_atom_site_occupancy
_atom_site_symmetry_multiplicity
_atom_site_calc_flag
_atom_site_refinement_flags
Ag1 Ag 0.09968(3) 0.471862(16) 0.88867(2) 0.02454(11) Uani 1 1 d .
Ag2 Ag 0.33677(3) 0.439065(17) 1.01489(3) 0.02790(12) Uani 1 1 d .
C1 C 0.1354(4) 0.4408(2) 1.1007(3) 0.0277(13) Uani 1 1 d .
C10 C 0.1112(4) 0.6093(2) 0.8754(3) 0.0205(12) Uani 1 1 d .
C11 C 0.0767(4) 0.5893(2) 0.7848(3) 0.0227(12) Uani 1 1 d .
C12 C 0.0595(4) 0.6270(2) 0.7174(3) 0.0281(13) Uani 1 1 d .
C13 C 0.0271(4) 0.6065(2) 0.6344(3) 0.0340(14) Uani 1 1 d .
C14 C 0.0144(4) 0.5491(2) 0.6207(3) 0.0290(13) Uani 1 1 d .
C15 C 0.0321(4) 0.5137(2) 0.6907(3) 0.0279(13) Uani 1 1 d .
C16 C 0.0549(4) 0.3365(2) 0.8885(3) 0.0242(12) Uani 1 1 d .
C17 C 0.0757(4) 0.2800(2) 0.9118(3) 0.0305(13) Uani 1 1 d .
C18 C 0.1771(5) 0.2656(2) 0.9622(3) 0.0318(14) Uani 1 1 d .
C19 C 0.2508(4) 0.3099(2) 0.9882(3) 0.0279(13) Uani 1 1 d .
C2 C 0.1573(4) 0.4483(2) 1.1869(3) 0.0294(13) Uani 1 1 d .
C20 C 0.4172(4) 0.4255(3) 1.2244(3) 0.0347(14) Uani 1 1 d .
C21 C 0.4421(4) 0.4414(3) 1.3085(4) 0.0401(16) Uani 1 1 d .
C22 C 0.4607(4) 0.4983(3) 1.3284(4) 0.0444(17) Uani 1 1 d .
C23 C 0.4561(4) 0.5371(3) 1.2648(3) 0.0341(14) Uani 1 1 d .
C24 C 0.4314(4) 0.5180(2) 1.1816(3) 0.0261(13) Uani 1 1 d .
C25 C 0.4321(4) 0.5575(2) 1.1116(3) 0.0219(12) Uani 1 1 d .
C26 C 0.4716(4) 0.6127(2) 1.1255(3) 0.0281(13) Uani 1 1 d .
C27 C 0.4737(4) 0.6448(2) 1.0568(3) 0.0296(13) Uani 1 1 d .
C28 C 0.4372(4) 0.6218(2) 0.9761(3) 0.0264(12) Uani 1 1 d .
C29 C 0.3949(4) 0.5667(2) 0.9651(3) 0.0218(12) Uani 1 1 d .
C3 C 0.1770(4) 0.5030(2) 1.2200(3) 0.0308(13) Uani 1 1 d .
C30 C 0.3520(4) 0.5381(2) 0.8801(3) 0.0219(12) Uani 1 1 d .
C31 C 0.3362(4) 0.5676(2) 0.8042(3) 0.0269(13) Uani 1 1 d .
C32 C 0.3006(4) 0.5389(2) 0.7278(3) 0.0274(13) Uani 1 1 d .
C33 C 0.2795(4) 0.4814(2) 0.7284(3) 0.0271(13) Uani 1 1 d .
C34 C 0.2954(4) 0.4547(2) 0.8050(3) 0.0257(13) Uani 1 1 d .
C35 C 0.4149(5) 0.6717(3) 0.4586(4) 0.0382(15) Uani 1 1 d .
C36 C 0.3563(4) 0.7804(2) 0.1848(3) 0.0336(14) Uani 1 1 d .
C37 C 0.2792(5) 0.2528(3) 0.7431(4) 0.0371(15) Uani 1 1 d .
C38 C -0.0811(4) 0.3436(2) 0.6013(3) 0.0319(14) Uani 1 1 d .
C39 C 0.2666(5) 0.0747(2) 1.0009(3) 0.0363(15) Uani 1 1 d .
C4 C 0.1743(4) 0.5477(2) 1.1654(3) 0.0280(13) Uani 1 1 d .
C5 C 0.1529(4) 0.5371(2) 1.0790(3) 0.0233(12) Uani 1 1 d .
C6 C 0.1487(4) 0.5839(2) 1.0167(3) 0.0211(12) Uani 1 1 d .
C7 C 0.1737(4) 0.6403(2) 1.0426(3) 0.0286(13) Uani 1 1 d .
C8 C 0.1640(4) 0.6813(2) 0.9822(3) 0.0300(13) Uani 1 1 d .
C9 C 0.1320(4) 0.6663(2) 0.8969(3) 0.0253(12) Uani 1 1 d .
Cl1 Cl 0.25675(12) 0.11620(6) 0.91065(9) 0.0424(4) Uani 1 1 d .
Cl2 Cl 0.27887(13) 0.00140(7) 0.98313(10) 0.0516(4) Uani 1 1 d .
F1 F 0.3329(2) 0.70299(16) 0.45983(19) 0.0480(9) Uani 1 1 d .
F10 F -0.1212(2) 0.32875(14) 0.51935(19) 0.0484(9) Uani 1 1 d .
F11 F -0.1095(2) 0.30380(13) 0.64572(19) 0.0371(8) Uani 1 1 d .
F12 F -0.1259(2) 0.39256(14) 0.6104(2) 0.0503(10) Uani 1 1 d .
F2 F 0.4874(3) 0.67334(17) 0.5370(2) 0.0581(10) Uani 1 1 d .
F3 F 0.3812(3) 0.61811(16) 0.4418(2) 0.0658(11) Uani 1 1 d .
F4 F 0.2945(3) 0.82277(14) 0.14246(19) 0.0459(9) Uani 1 1 d .
F5 F 0.4517(2) 0.80196(13) 0.22816(19) 0.0414(8) Uani 1 1 d .
F6 F 0.3674(3) 0.74327(14) 0.12856(19) 0.0431(9) Uani 1 1 d .
F7 F 0.2946(3) 0.30034(15) 0.7883(2) 0.0597(11) Uani 1 1 d .
F8 F 0.3171(3) 0.20996(14) 0.7969(2) 0.0520(10) Uani 1 1 d .
F9 F 0.3342(3) 0.25559(17) 0.6911(2) 0.0674(12) Uani 1 1 d .
H1 H 0.1211 0.4031 1.078 0.033 Uiso 1 1 calc R
H12 H 0.0699 0.6671 0.7281 0.034 Uiso 1 1 calc R
H13 H 0.0139 0.6323 0.5875 0.041 Uiso 1 1 calc R
H14 H -0.006 0.5337 0.5644 0.035 Uiso 1 1 calc R
H15 H 0.0212 0.4736 0.681 0.033 Uiso 1 1 calc R
H16 H -0.0151 0.3466 0.8514 0.029 Uiso 1 1 calc R
H17 H 0.0208 0.2518 0.8931 0.037 Uiso 1 1 calc R
H18 H 0.1965 0.2269 0.9789 0.038 Uiso 1 1 calc R
H19 H 0.322 0.3009 1.024 0.033 Uiso 1 1 calc R
H2 H 0.159 0.4164 1.223 0.035 Uiso 1 1 calc R
H20 H 0.4029 0.3861 1.21 0.042 Uiso 1 1 calc R
H21 H 0.4463 0.4137 1.3516 0.048 Uiso 1 1 calc R
H22 H 0.4766 0.511 1.3858 0.053 Uiso 1 1 calc R
H23 H 0.4699 0.5766 1.278 0.041 Uiso 1 1 calc R
H26 H 0.497 0.6283 1.1818 0.034 Uiso 1 1 calc R
H27 H 0.5005 0.683 1.0654 0.036 Uiso 1 1 calc R
H28 H 0.4408 0.6432 0.9285 0.032 Uiso 1 1 calc R
H3 H 0.1921 0.5097 1.2794 0.037 Uiso 1 1 calc R
H31 H 0.3502 0.6076 0.8053 0.032 Uiso 1 1 calc R
H32 H 0.2906 0.5585 0.6755 0.033 Uiso 1 1 calc R
H33 H 0.2542 0.4603 0.6763 0.033 Uiso 1 1 calc R
H34 H 0.2805 0.4148 0.8048 0.031 Uiso 1 1 calc R
H39A H 0.3299 0.0874 1.0497 0.044 Uiso 1 1 calc R
H39B H 0.2019 0.081 1.0165 0.044 Uiso 1 1 calc R
H4 H 0.1872 0.5858 1.1869 0.034 Uiso 1 1 calc R
H7 H 0.1972 0.6501 1.1017 0.034 Uiso 1 1 calc R
H8 H 0.1794 0.7203 0.9988 0.036 Uiso 1 1 calc R
H9 H 0.1245 0.6946 0.854 0.03 Uiso 1 1 calc R
N1 N 0.1330(3) 0.48371(17) 1.0470(3) 0.0252(10) Uani 1 1 d .
N10 N 0.1060(3) 0.29257(18) 0.6177(2) 0.0280(11) Uani 1 1 d .
N2 N 0.1191(3) 0.56875(17) 0.9338(2) 0.0210(10) Uani 1 1 d .
N3 N 0.0634(3) 0.53258(17) 0.7712(2) 0.0223(10) Uani 1 1 d .
N4 N 0.1274(3) 0.37741(17) 0.9153(2) 0.0220(10) Uani 1 1 d .
N5 N 0.2277(3) 0.36400(18) 0.9659(2) 0.0247(10) Uani 1 1 d .
N6 N 0.4121(3) 0.46259(18) 1.1616(3) 0.0255(10) Uani 1 1 d .
N7 N 0.3930(3) 0.53581(17) 1.0318(3) 0.0213(10) Uani 1 1 d .
N8 N 0.3309(3) 0.48202(16) 0.8802(3) 0.0224(10) Uani 1 1 d .
N9 N 0.3752(3) 0.69506(17) 0.2946(3) 0.0264(10) Uani 1 1 d .
O1 O 0.5100(3) 0.75367(15) 0.4122(2) 0.0309(9) Uani 1 1 d .
O2 O 0.5471(3) 0.65513(15) 0.3797(2) 0.0365(10) Uani 1 1 d .
O3 O 0.2949(3) 0.79107(15) 0.3144(2) 0.0299(9) Uani 1 1 d .
O4 O 0.1972(3) 0.72489(15) 0.2010(2) 0.0345(9) Uani 1 1 d .
O5 O 0.0869(3) 0.23950(14) 0.7450(2) 0.0300(9) Uani 1 1 d .
O6 O 0.1388(3) 0.18973(15) 0.6362(2) 0.0415(10) Uani 1 1 d .
O7 O 0.0928(3) 0.36759(14) 0.7238(2) 0.0285(9) Uani 1 1 d .
O8 O 0.0782(3) 0.39297(15) 0.5781(2) 0.0302(9) Uani 1 1 d .
S1 S 0.47216(10) 0.69823(6) 0.38171(8) 0.0271(3) Uani 1 1 d .
S2 S 0.29643(10) 0.74679(6) 0.25649(8) 0.0268(3) Uani 1 1 d .
S3 S 0.13704(11) 0.24052(6) 0.68283(9) 0.0277(3) Uani 1 1 d .
S4 S 0.06395(10) 0.35179(6) 0.63653(8) 0.0244(3) Uani 1 1 d .

loop_
_atom_site_aniso_label
_atom_site_aniso_U_11
_atom_site_aniso_U_22
_atom_site_aniso_U_33
_atom_site_aniso_U_23
_atom_site_aniso_U_13
_atom_site_aniso_U_12
Ag1 0.0288(2) 0.0180(2) 0.0260(2) 0.00216(18) 0.00841(18) 0.00197(18)
Ag2 0.0282(2) 0.0251(2) 0.0279(2) 0.00110(19) 0.00659(18) -0.00497(18)
C1 0.023(3) 0.024(3) 0.037(3) 0.008(3) 0.011(3) 0.003(2)
C10 0.014(3) 0.024(3) 0.024(3) 0.000(2) 0.008(2) 0.004(2)
C11 0.021(3) 0.024(3) 0.024(3) -0.003(2) 0.009(2) 0.002(2)
C12 0.036(3) 0.021(3) 0.027(3) 0.002(2) 0.011(3) 0.000(2)
C13 0.036(3) 0.037(4) 0.024(3) 0.003(3) 0.005(3) 0.004(3)
C14 0.029(3) 0.033(3) 0.021(3) -0.005(3) 0.003(2) 0.007(2)
C15 0.026(3) 0.025(3) 0.029(3) -0.001(3) 0.006(2) 0.002(2)
C16 0.029(3) 0.022(3) 0.022(3) -0.002(2) 0.009(2) -0.002(2)
C17 0.044(4) 0.027(3) 0.023(3) -0.008(3) 0.015(3) -0.013(3)
C18 0.052(4) 0.016(3) 0.031(3) 0.000(2) 0.020(3) 0.004(3)
C19 0.029(3) 0.025(3) 0.029(3) 0.005(3) 0.010(3) 0.003(2)
C2 0.030(3) 0.032(3) 0.030(3) 0.012(3) 0.014(3) 0.006(3)
C20 0.026(3) 0.040(4) 0.038(4) 0.016(3) 0.011(3) 0.001(3)
C21 0.026(3) 0.061(5) 0.033(4) 0.018(3) 0.010(3) 0.000(3)
C22 0.026(3) 0.082(5) 0.023(3) 0.002(3) 0.007(3) -0.002(3)
C23 0.029(3) 0.050(4) 0.024(3) -0.004(3) 0.010(3) -0.004(3)
C24 0.015(3) 0.042(4) 0.020(3) 0.001(3) 0.004(2) 0.006(2)
C25 0.017(3) 0.028(3) 0.020(3) -0.004(2) 0.006(2) 0.003(2)
C26 0.028(3) 0.028(3) 0.026(3) -0.009(3) 0.007(2) 0.005(2)
C27 0.027(3) 0.022(3) 0.035(3) -0.002(3) 0.004(3) -0.002(2)
C28 0.024(3) 0.028(3) 0.026(3) 0.003(2) 0.007(2) 0.001(2)
C29 0.017(3) 0.025(3) 0.022(3) 0.001(2) 0.006(2) 0.006(2)
C3 0.030(3) 0.046(4) 0.020(3) 0.003(3) 0.013(2) 0.003(3)
C30 0.017(3) 0.026(3) 0.023(3) 0.001(2) 0.007(2) 0.000(2)
C31 0.022(3) 0.030(3) 0.029(3) 0.001(3) 0.010(2) -0.003(2)
C32 0.029(3) 0.033(3) 0.023(3) 0.006(3) 0.012(2) 0.003(2)
C33 0.026(3) 0.034(3) 0.021(3) -0.007(3) 0.007(2) -0.002(2)
C34 0.021(3) 0.028(3) 0.028(3) -0.009(3) 0.008(2) -0.001(2)
C35 0.035(4) 0.051(4) 0.026(3) 0.010(3) 0.007(3) 0.000(3)
C36 0.032(3) 0.038(4) 0.027(3) 0.002(3) 0.006(3) 0.009(3)
C37 0.039(4) 0.029(4) 0.047(4) 0.009(3) 0.020(3) 0.006(3)
C38 0.040(4) 0.021(3) 0.033(3) 0.004(3) 0.011(3) -0.002(3)
C39 0.041(4) 0.036(4) 0.034(3) -0.009(3) 0.016(3) -0.003(3)
C4 0.029(3) 0.033(3) 0.023(3) -0.004(3) 0.010(2) 0.002(2)
C5 0.019(3) 0.027(3) 0.026(3) 0.002(2) 0.010(2) 0.009(2)
C6 0.018(3) 0.022(3) 0.024(3) 0.002(2) 0.008(2) 0.004(2)
C7 0.031(3) 0.028(3) 0.025(3) -0.005(3) 0.007(2) -0.001(2)
C8 0.039(3) 0.020(3) 0.032(3) -0.001(3) 0.013(3) -0.005(3)
C9 0.028(3) 0.021(3) 0.030(3) 0.000(2) 0.014(3) -0.003(2)
Cl1 0.0514(10) 0.0423(9) 0.0393(9) -0.0015(7) 0.0231(8) -0.0058(7)
Cl2 0.0645(11) 0.0347(9) 0.0444(10) -0.0067(8) 0.0045(8) 0.0025(8)
F1 0.0327(19) 0.081(3) 0.0332(19) 0.0063(18) 0.0155(16) 0.0047(19)
F10 0.042(2) 0.059(2) 0.032(2) 0.0019(17) -0.0029(16) -0.0163(17)
F11 0.0329(18) 0.0313(19) 0.049(2) 0.0067(16) 0.0165(16) -0.0010(14)
F12 0.0355(19) 0.028(2) 0.084(3) 0.0034(18) 0.0158(19) 0.0028(15)
F2 0.046(2) 0.090(3) 0.035(2) 0.019(2) 0.0096(18) 0.005(2)
F3 0.082(3) 0.046(2) 0.079(3) 0.011(2) 0.041(2) -0.017(2)
F4 0.051(2) 0.047(2) 0.0360(19) 0.0103(16) 0.0097(17) 0.0153(17)
F5 0.0366(19) 0.045(2) 0.041(2) 0.0035(16) 0.0116(16) -0.0073(16)
F6 0.062(2) 0.042(2) 0.0333(19) -0.0074(16) 0.0271(17) 0.0043(17)
F7 0.040(2) 0.046(2) 0.071(3) -0.001(2) -0.0098(18) -0.0052(17)
F8 0.044(2) 0.048(2) 0.058(2) 0.0234(19) 0.0107(18) 0.0110(17)
F9 0.040(2) 0.094(3) 0.078(3) 0.032(2) 0.034(2) 0.008(2)
N1 0.025(2) 0.025(3) 0.028(2) 0.008(2) 0.012(2) 0.0051(19)
N10 0.039(3) 0.026(3) 0.021(2) -0.002(2) 0.013(2) 0.000(2)
N2 0.020(2) 0.026(3) 0.016(2) 0.0000(19) 0.0057(18) 0.0023(19)
N3 0.023(2) 0.021(2) 0.024(2) -0.004(2) 0.0099(19) 0.0021(19)
N4 0.030(3) 0.017(2) 0.018(2) -0.0008(18) 0.0078(19) -0.0001(19)
N5 0.025(2) 0.024(3) 0.024(2) 0.004(2) 0.006(2) -0.0007(19)
N6 0.022(2) 0.031(3) 0.024(2) 0.006(2) 0.0079(19) 0.000(2)
N7 0.020(2) 0.018(2) 0.026(2) 0.000(2) 0.0077(19) 0.0029(18)
N8 0.023(2) 0.015(2) 0.029(3) -0.0001(19) 0.010(2) 0.0006(18)
N9 0.034(3) 0.019(2) 0.027(2) -0.0025(19) 0.010(2) 0.0021(19)
O1 0.026(2) 0.030(2) 0.033(2) -0.0059(18) 0.0050(17) -0.0020(16)
O2 0.038(2) 0.033(2) 0.037(2) 0.0034(18) 0.0116(19) 0.0105(19)
O3 0.029(2) 0.030(2) 0.029(2) -0.0076(17) 0.0076(17) 0.0053(17)
O4 0.024(2) 0.043(2) 0.031(2) -0.0121(18) 0.0035(17) -0.0014(17)
O5 0.039(2) 0.026(2) 0.030(2) 0.0038(17) 0.0170(18) -0.0017(17)
O6 0.059(3) 0.025(2) 0.042(2) -0.0015(19) 0.020(2) 0.0048(19)
O7 0.036(2) 0.026(2) 0.022(2) -0.0035(16) 0.0086(17) -0.0029(17)
O8 0.034(2) 0.030(2) 0.026(2) 0.0031(17) 0.0108(17) -0.0053(17)
S1 0.0269(7) 0.0257(8) 0.0278(8) 0.0009(6) 0.0084(6) 0.0013(6)
S2 0.0252(7) 0.0298(8) 0.0235(7) -0.0055(6) 0.0061(6) 0.0009(6)
S3 0.0334(8) 0.0234(8) 0.0285(8) -0.0011(6) 0.0136(6) 0.0004(6)
S4 0.0287(7) 0.0213(7) 0.0227(7) -0.0003(6) 0.0084(6) -0.0031(6)

loop_
_atom_type_symbol
_atom_type_description
_atom_type_scat_dispersion_real
_atom_type_scat_dispersion_imag
_atom_type_scat_source
C C 0.0033 0.0016 ' International Tables Vol C Tables 4.2.6.8 and 6.1.1.4'
H H 0 0 ' International Tables Vol C Tables 4.2.6.8 and 6.1.1.4'
Ag Ag -0.8971 1.1015 ' International Tables Vol C Tables 4.2.6.8 and 6.1.1.4'
Cl Cl 0.1484 0.1585 ' International Tables Vol C Tables 4.2.6.8 and 6.1.1.4'
F F 0.0171 0.0103 ' International Tables Vol C Tables 4.2.6.8 and 6.1.1.4'
N N 0.0061 0.0033 ' International Tables Vol C Tables 4.2.6.8 and 6.1.1.4'
O O 0.0106 0.006 ' International Tables Vol C Tables 4.2.6.8 and 6.1.1.4'
S S 0.1246 0.1234 ' International Tables Vol C Tables 4.2.6.8 and 6.1.1.4'

loop_
_geom_angle_atom_site_label_1
_geom_angle_atom_site_label_2
_geom_angle_atom_site_label_3
_geom_angle
C1 C2 C3 118.5(5)
C1 C2 H2 120.8
C1 N1 Ag1 124.8(4)
C1 N1 C5 118.2(5)
C10 C9 H9 120.8
C10 N2 Ag1 118.2(3)
C10 N2 C6 118.9(4)
C11 C12 C13 119.9(5)
C11 C12 H12 120.1
C11 N3 Ag1 118.7(3)
C12 C11 C10 121.9(5)
C12 C13 H13 120.5
C13 C12 H12 120.1
C13 C14 C15 118.2(5)
C13 C14 H14 120.9
C14 C13 C12 119.1(5)
C14 C13 H13 120.5
C14 C15 H15 118.2
C15 C14 H14 120.9
C15 N3 Ag1 123.1(3)
C15 N3 C11 118.1(4)
C16 C17 H17 120.9
C16 N4 Ag1 126.2(3)
C16 N4 N5 119.6(4)
C17 C16 H16 118.5
C17 C18 C19 116.7(5)
C17 C18 H18 121.6
C18 C17 C16 118.1(5)
C18 C17 H17 120.9
C18 C19 H19 118.2
C19 C18 H18 121.6
C19 N5 Ag2 125.9(3)
C19 N5 N4 118.8(4)
C2 C1 H1 118.2
C2 C3 H3 120.7
C20 C21 H21 121
C20 N6 Ag2 123.1(4)
C21 C20 H20 118.3
C21 C22 C23 119.6(6)
C21 C22 H22 120.2
C22 C21 C20 117.9(6)
C22 C21 H21 121
C22 C23 C24 119.4(6)
C22 C23 H23 120.3
C23 C22 H22 120.2
C23 C24 C25 121.5(5)
C24 C23 H23 120.3
C24 N6 Ag2 117.3(3)
C24 N6 C20 118.4(5)
C25 C26 H26 120.5
C25 N7 Ag2 118.3(3)
C26 C25 C24 123.4(5)
C26 C27 H27 120
C27 C26 C25 118.9(5)
C27 C26 H26 120.5
C27 C28 C29 118.8(5)
C27 C28 H28 120.6
C28 C27 C26 120.1(5)
C28 C27 H27 120
C28 C29 C30 123.1(5)
C29 C28 H28 120.6
C29 N7 Ag2 120.9(3)
C29 N7 C25 120.5(4)
C3 C2 H2 120.8
C3 C4 C5 120.0(5)
C3 C4 H4 120
C30 C31 H31 120
C30 N8 Ag2 117.6(3)
C31 C30 C29 122.0(5)
C31 C32 C33 118.5(5)
C31 C32 H32 120.8
C32 C31 C30 120.0(5)
C32 C31 H31 120
C32 C33 H33 120.5
C33 C32 H32 120.8
C33 C34 H34 118.4
C34 C33 C32 119.0(5)
C34 C33 H33 120.5
C34 N8 Ag2 123.8(3)
C34 N8 C30 118.1(4)
C4 C3 C2 118.6(5)
C4 C3 H3 120.7
C4 C5 C6 122.4(5)
C5 C4 H4 120
C5 N1 Ag1 116.9(3)
C6 C7 H7 120.5
C6 N2 Ag1 122.5(3)
C7 C6 C5 121.9(5)
C7 C8 C9 119.9(5)
C7 C8 H8 120.1
C8 C7 C6 119.0(5)
C8 C7 H7 120.5
C8 C9 C10 118.3(5)
C8 C9 H9 120.8
C9 C10 C11 121.9(5)
C9 C8 H8 120.1
Cl1 C39 H39A 109.2
Cl1 C39 H39B 109.2
Cl2 C39 Cl1 112.2(3)
Cl2 C39 H39A 109.2
Cl2 C39 H39B 109.2
F1 C35 F2 107.0(5)
F1 C35 F3 107.8(5)
F1 C35 S1 112.0(4)
F10 C38 S4 111.3(4)
F11 C38 F10 107.5(4)
F11 C38 S4 111.6(4)
F12 C38 F10 107.9(4)
F12 C38 F11 108.5(5)
F12 C38 S4 109.9(4)
F2 C35 S1 110.2(4)
F3 C35 F2 108.1(5)
F3 C35 S1 111.5(4)
F4 C36 S2 109.8(4)
F5 C36 F4 108.0(5)
F5 C36 S2 111.0(4)
F6 C36 F4 108.3(4)
F6 C36 F5 108.5(4)
F6 C36 S2 111.2(4)
F7 C37 F8 107.6(5)
F7 C37 S3 111.9(4)
F8 C37 S3 109.5(4)
F9 C37 F7 108.8(5)
F9 C37 F8 108.5(5)
F9 C37 S3 110.5(4)
H39A C39 H39B 107.9
N1 Ag1 Ag2 64.30(9)
N1 C1 C2 123.6(5)
N1 C1 H1 118.2
N1 C5 C4 121.1(5)
N1 C5 C6 116.5(4)
N10 S3 C37 103.4(2)
N10 S4 C38 104.8(2)
N2 Ag1 Ag2 92.56(9)
N2 Ag1 N1 66.72(13)
N2 C10 C11 115.7(4)
N2 C10 C9 122.4(5)
N2 C6 C5 116.7(4)
N2 C6 C7 121.4(5)
N3 Ag1 Ag2 124.45(10)
N3 Ag1 N1 136.03(14)
N3 Ag1 N2 69.76(13)
N3 C11 C10 117.1(4)
N3 C11 C12 121.0(5)
N3 C15 C14 123.6(5)
N3 C15 H15 118.2
N4 Ag1 Ag2 65.30(10)
N4 Ag1 N1 86.76(13)
N4 Ag1 N2 151.47(13)
N4 Ag1 N3 137.17(14)
N4 C16 C17 123.1(5)
N4 C16 H16 118.5
N4 N5 Ag2 115.0(3)
N5 Ag2 Ag1 65.39(10)
N5 Ag2 N6 123.24(15)
N5 Ag2 N7 158.17(14)
N5 Ag2 N8 100.09(14)
N5 C19 C18 123.7(5)
N5 C19 H19 118.2
N5 N4 Ag1 114.2(3)
N6 Ag2 Ag1 126.15(10)
N6 Ag2 N7 69.58(14)
N6 Ag2 N8 136.46(14)
N6 C20 C21 123.4(6)
N6 C20 H20 118.3
N6 C24 C23 121.3(5)
N6 C24 C25 117.1(4)
N7 Ag2 Ag1 92.80(9)
N7 Ag2 N8 67.99(13)
N7 C25 C24 115.9(5)
N7 C25 C26 120.7(5)
N7 C29 C28 120.9(5)
N7 C29 C30 116.0(4)
N8 Ag2 Ag1 65.63(9)
N8 C30 C29 116.7(4)
N8 C30 C31 121.2(5)
N8 C34 C33 123.2(5)
N8 C34 H34 118.4
N9 S1 C35 103.0(2)
N9 S2 C36 102.3(2)
O1 S1 C35 104.0(3)
O1 S1 N9 116.7(2)
O1 S1 O2 119.3(2)
O2 S1 C35 104.1(3)
O2 S1 N9 107.5(2)
O3 S2 C36 104.1(2)
O3 S2 N9 116.5(2)
O3 S2 O4 118.5(2)
O4 S2 C36 104.2(2)
O4 S2 N9 108.9(2)
O5 S3 C37 105.0(3)
O5 S3 N10 115.9(2)
O5 S3 O6 119.2(2)
O6 S3 C37 102.8(3)
O6 S3 N10 108.3(2)
O7 S4 C38 103.8(2)
O7 S4 N10 116.5(2)
O7 S4 O8 118.1(2)
O8 S4 C38 103.0(2)
O8 S4 N10 108.6(2)
S1 N9 S2 123.5(3)
S4 N10 S3 124.5(3)

loop_
_geom_bond_atom_site_label_1
_geom_bond_atom_site_label_2
_geom_bond_distance
Ag1 Ag2 3.2114(7)
Ag1 N1 2.529(4)
Ag1 N2 2.363(4)
Ag1 N3 2.322(4)
Ag1 N4 2.248(4)
Ag2 N5 2.235(4)
Ag2 N6 2.358(4)
Ag2 N7 2.358(4)
Ag2 N8 2.428(4)
C1 C2 1.371(7)
C1 H1 0.95
C1 N1 1.331(6)
C10 C11 1.490(6)
C12 C11 1.379(7)
C12 H12 0.95
C13 C12 1.380(7)
C13 C14 1.356(7)
C13 H13 0.95
C14 C15 1.378(7)
C14 H14 0.95
C15 H15 0.95
C16 H16 0.95
C17 C16 1.371(7)
C17 H17 0.95
C18 C17 1.358(7)
C18 C19 1.384(7)
C18 H18 0.95
C19 H19 0.95
C2 C3 1.376(7)
C2 H2 0.95
C20 C21 1.371(7)
C20 H20 0.95
C21 H21 0.95
C22 C21 1.367(8)
C22 C23 1.376(8)
C22 H22 0.95
C23 H23 0.95
C24 C23 1.379(7)
C24 C25 1.485(7)
C24 N6 1.335(6)
C25 C26 1.378(7)
C26 H26 0.95
C27 C26 1.372(7)
C27 C28 1.368(7)
C27 H27 0.95
C28 H28 0.95
C29 C28 1.386(7)
C3 H3 0.95
C30 C29 1.485(7)
C30 C31 1.388(7)
C31 H31 0.95
C32 C31 1.365(7)
C32 C33 1.370(7)
C32 H32 0.95
C33 C34 1.365(7)
C33 H33 0.95
C34 H34 0.95
C37 F9 1.311(6)
C39 H39A 0.99
C39 H39B 0.99
C4 C3 1.372(7)
C4 C5 1.386(7)
C4 H4 0.95
C5 C6 1.490(7)
C7 C6 1.386(7)
C7 C8 1.360(7)
C7 H7 0.95
C8 H8 0.95
C9 C10 1.377(7)
C9 C8 1.376(7)
C9 H9 0.95
Cl1 C39 1.750(6)
Cl2 C39 1.748(5)
F1 C35 1.313(6)
F10 C38 1.325(6)
F11 C38 1.318(6)
F12 C38 1.318(6)
F2 C35 1.326(6)
F3 C35 1.323(7)
F4 C36 1.320(6)
F5 C36 1.319(6)
F6 C36 1.317(6)
F7 C37 1.314(6)
F8 C37 1.316(6)
N1 C5 1.343(6)
N10 S3 1.581(4)
N10 S4 1.559(4)
N2 C10 1.331(6)
N2 C6 1.342(6)
N3 C11 1.340(6)
N3 C15 1.330(6)
N4 C16 1.317(6)
N4 N5 1.342(5)
N5 C19 1.318(6)
N6 C20 1.338(6)
N7 C25 1.343(6)
N7 C29 1.330(6)
N8 C30 1.335(6)
N8 C34 1.334(6)
S1 C35 1.805(6)
S1 N9 1.572(4)
S1 O1 1.413(4)
S1 O2 1.421(4)
S2 C36 1.821(6)
S2 N9 1.576(4)
S2 O3 1.415(3)
S2 O4 1.416(3)
S3 C37 1.826(6)
S3 O5 1.408(4)
S3 O6 1.418(4)
S4 C38 1.817(6)
S4 O7 1.415(3)
S4 O8 1.422(3)

loop_
_geom_torsion_atom_site_label_1
_geom_torsion_atom_site_label_2
_geom_torsion_atom_site_label_3
_geom_torsion_atom_site_label_4
_geom_torsion
Ag1 Ag2 N5 C19 -175.9(4)
Ag1 Ag2 N5 N4 -2.1(3)
Ag1 Ag2 N6 C20 99.9(4)
Ag1 Ag2 N6 C24 -67.3(4)
Ag1 Ag2 N7 C25 123.8(3)
Ag1 Ag2 N7 C29 -62.0(3)
Ag1 Ag2 N8 C30 98.3(3)
Ag1 Ag2 N8 C34 -73.2(4)
Ag1 N1 C5 C4 -178.6(4)
Ag1 N1 C5 C6 2.4(5)
Ag1 N2 C10 C11 7.6(5)
Ag1 N2 C10 C9 -173.3(4)
Ag1 N2 C6 C5 -9.1(6)
Ag1 N2 C6 C7 171.1(4)
Ag1 N3 C11 C10 -1.7(6)
Ag1 N3 C11 C12 178.0(4)
Ag1 N3 C15 C14 -177.3(4)
Ag1 N4 C16 C17 -175.7(4)
Ag1 N4 N5 Ag2 3.0(4)
Ag1 N4 N5 C19 177.2(4)
Ag2 Ag1 N1 C1 -77.5(4)
Ag2 Ag1 N1 C5 100.3(3)
Ag2 Ag1 N2 C10 119.7(3)
Ag2 Ag1 N2 C6 -53.1(4)
Ag2 Ag1 N3 C11 -74.8(4)
Ag2 Ag1 N3 C15 103.8(4)
Ag2 Ag1 N4 C16 175.7(4)
Ag2 Ag1 N4 N5 -2.1(3)
Ag2 N5 C19 C18 173.7(4)
Ag2 N6 C20 C21 -167.5(4)
Ag2 N7 C25 C24 -2.5(5)
Ag2 N7 C25 C26 176.4(4)
Ag2 N7 C29 C28 -174.0(3)
Ag2 N7 C29 C30 4.5(5)
Ag2 N8 C30 C29 10.0(5)
Ag2 N8 C30 C31 -171.1(3)
Ag2 N8 C34 C33 171.3(4)
C1 C2 C3 C4 -0.3(8)
C1 N1 C5 C4 -0.6(7)
C1 N1 C5 C6 -179.6(4)
C10 C9 C8 C7 -0.4(8)
C10 N2 C6 C5 178.1(4)
C10 N2 C6 C7 -1.7(7)
C11 N3 C15 C14 1.3(7)
C12 C13 C14 C15 1.6(8)
C13 C12 C11 C10 -179.7(5)
C13 C12 C11 N3 0.6(8)
C13 C14 C15 N3 -1.7(8)
C14 C13 C12 C11 -1.1(8)
C15 N3 C11 C10 179.6(4)
C15 N3 C11 C12 -0.7(7)
C16 N4 N5 Ag2 -174.9(3)
C16 N4 N5 C19 -0.7(7)
C17 C18 C19 N5 -0.7(8)
C18 C17 C16 N4 -2.5(8)
C19 C18 C17 C16 1.8(8)
C2 C1 N1 Ag1 177.6(4)
C2 C1 N1 C5 -0.2(7)
C21 C22 C23 C24 0.9(8)
C23 C22 C21 C20 -1.4(8)
C23 C24 C25 C26 9.7(8)
C23 C24 C25 N7 -171.5(5)
C23 C24 N6 Ag2 167.8(4)
C23 C24 N6 C20 0.0(7)
C24 C25 C26 C27 176.7(5)
C24 N6 C20 C21 -0.5(8)
C25 C24 C23 C22 -176.2(5)
C25 C24 N6 Ag2 -16.1(5)
C25 C24 N6 C20 176.1(4)
C25 N7 C29 C28 0.1(7)
C25 N7 C29 C30 178.6(4)
C26 C27 C28 C29 2.3(8)
C28 C27 C26 C25 -0.2(8)
C29 C30 C31 C32 177.4(5)
C29 N7 C25 C24 -176.7(4)
C29 N7 C25 C26 2.2(7)
C3 C4 C5 C6 179.9(5)
C3 C4 C5 N1 0.9(8)
C30 C29 C28 C27 179.3(5)
C30 N8 C34 C33 -0.2(7)
C31 C30 C29 C28 -10.1(7)
C31 C30 C29 N7 171.4(4)
C31 C32 C33 C34 -0.4(7)
C32 C33 C34 N8 -0.1(8)
C33 C32 C31 C30 1.1(7)
C34 N8 C30 C29 -178.0(4)
C34 N8 C30 C31 0.9(7)
C35 S1 N9 S2 92.7(4)
C36 S2 N9 S1 94.4(3)
C4 C5 C6 C7 4.7(7)
C4 C5 C6 N2 -175.0(4)
C5 C4 C3 C2 -0.4(8)
C6 C7 C8 C9 -1.3(8)
C6 N2 C10 C11 -179.3(4)
C6 N2 C10 C9 -0.2(7)
C8 C7 C6 C5 -177.3(5)
C8 C7 C6 N2 2.4(8)
C8 C9 C10 C11 -179.7(4)
C8 C9 C10 N2 1.2(7)
C9 C10 C11 C12 -2.7(7)
C9 C10 C11 N3 176.9(4)
N1 Ag1 Ag2 N5 100.01(15)
N1 Ag1 Ag2 N6 -14.32(16)
N1 Ag1 Ag2 N7 -80.94(14)
N1 Ag1 Ag2 N8 -145.21(15)
N1 Ag1 N2 C10 -179.7(4)
N1 Ag1 N2 C6 7.4(3)
N1 Ag1 N3 C11 12.5(4)
N1 Ag1 N3 C15 -168.8(3)
N1 Ag1 N4 C16 112.5(4)
N1 Ag1 N4 N5 -65.2(3)
N1 C1 C2 C3 0.7(8)
N1 C5 C6 C7 -176.3(5)
N1 C5 C6 N2 4.0(6)
N10 S3 C37 F7 64.5(5)
N10 S3 C37 F8 -176.3(4)
N10 S3 C37 F9 -56.9(5)
N10 S4 C38 F10 -57.4(4)
N10 S4 C38 F11 62.7(4)
N10 S4 C38 F12 -176.9(4)
N2 Ag1 Ag2 N5 162.59(15)
N2 Ag1 Ag2 N6 48.26(16)
N2 Ag1 Ag2 N7 -18.36(14)
N2 Ag1 Ag2 N8 -82.63(14)
N2 Ag1 N1 C1 177.3(4)
N2 Ag1 N1 C5 -4.8(3)
N2 Ag1 N3 C11 4.0(3)
N2 Ag1 N3 C15 -177.4(4)
N2 Ag1 N4 C16 133.7(4)
N2 Ag1 N4 N5 -44.1(5)
N2 C10 C11 C12 176.4(5)
N2 C10 C11 N3 -4.0(6)
N3 Ag1 Ag2 N5 -130.31(17)
N3 Ag1 Ag2 N6 115.35(17)
N3 Ag1 Ag2 N7 48.74(16)
N3 Ag1 Ag2 N8 -15.53(16)
N3 Ag1 N1 C1 168.6(3)
N3 Ag1 N1 C5 -13.6(4)
N3 Ag1 N2 C10 -6.2(3)
N3 Ag1 N2 C6 -179.1(4)
N3 Ag1 N4 C16 -69.5(5)
N3 Ag1 N4 N5 112.7(3)
N4 Ag1 Ag2 N5 1.25(16)
N4 Ag1 Ag2 N6 -113.09(17)
N4 Ag1 Ag2 N7 -179.70(15)
N4 Ag1 Ag2 N8 116.02(15)
N4 Ag1 N1 C1 -13.5(4)
N4 Ag1 N1 C5 164.4(3)
N4 Ag1 N2 C10 157.2(3)
N4 Ag1 N2 C6 -15.6(5)
N4 Ag1 N3 C11 -164.5(3)
N4 Ag1 N3 C15 14.1(5)
N4 N5 C19 C18 0.1(8)
N5 Ag2 N6 C20 17.8(4)
N5 Ag2 N6 C24 -149.4(3)
N5 Ag2 N7 C25 126.2(4)
N5 Ag2 N7 C29 -59.7(6)
N5 Ag2 N8 C30 155.3(3)
N5 Ag2 N8 C34 -16.3(4)
N5 N4 C16 C17 1.9(7)
N6 Ag2 N5 C19 -57.5(5)
N6 Ag2 N5 N4 116.3(3)
N6 Ag2 N7 C25 -3.9(3)
N6 Ag2 N7 C29 170.3(4)
N6 Ag2 N8 C30 -19.3(4)
N6 Ag2 N8 C34 169.2(3)
N6 C20 C21 C22 1.2(8)
N6 C24 C23 C22 -0.2(8)
N6 C24 C25 C26 -166.4(5)
N6 C24 C25 N7 12.4(6)
N7 Ag2 N5 C19 -178.4(4)
N7 Ag2 N5 N4 -4.6(6)
N7 Ag2 N6 C20 177.9(4)
N7 Ag2 N6 C24 10.7(3)
N7 Ag2 N8 C30 -5.6(3)
N7 Ag2 N8 C34 -177.2(4)
N7 C25 C26 C27 -2.1(7)
N7 C29 C28 C27 -2.3(7)
N8 Ag2 N5 C19 127.0(4)
N8 Ag2 N5 N4 -59.2(3)
N8 Ag2 N6 C20 -168.6(3)
N8 Ag2 N6 C24 24.2(4)
N8 Ag2 N7 C25 -173.9(4)
N8 Ag2 N7 C29 0.2(3)
N8 C30 C29 C28 168.8(5)
N8 C30 C29 N7 -9.6(6)
N8 C30 C31 C32 -1.4(7)
N9 S1 C35 F1 -59.2(5)
N9 S1 C35 F2 -178.2(4)
N9 S1 C35 F3 61.6(4)
N9 S2 C36 F4 175.4(4)
N9 S2 C36 F5 -65.2(4)
N9 S2 C36 F6 55.6(4)
O1 S1 C35 F1 63.0(4)
O1 S1 C35 F2 -56.0(5)
O1 S1 C35 F3 -176.2(4)
O1 S1 N9 S2 -20.6(4)
O2 S1 C35 F1 -171.4(4)
O2 S1 C35 F2 69.6(5)
O2 S1 C35 F3 -50.5(4)
O2 S1 N9 S2 -157.7(3)
O3 S2 C36 F4 -62.9(4)
O3 S2 C36 F5 56.5(4)
O3 S2 C36 F6 177.4(3)
O3 S2 N9 S1 -18.4(4)
O4 S2 C36 F4 62.0(4)
O4 S2 C36 F5 -178.7(4)
O4 S2 C36 F6 -57.8(4)
O4 S2 N9 S1 -155.7(3)
O5 S3 C37 F7 -57.5(5)
O5 S3 C37 F8 61.7(5)
O5 S3 C37 F9 -178.8(4)
O6 S3 C37 F7 177.2(4)
O6 S3 C37 F8 -63.6(5)
O6 S3 C37 F9 55.8(5)
O7 S4 C38 F10 179.8(4)
O7 S4 C38 F11 -60.0(4)
O7 S4 C38 F12 60.4(4)
O8 S4 C38 F10 56.1(4)
O8 S4 C38 F11 176.2(4)
O8 S4 C38 F12 -63.4(4)
S3 N10 S4 C38 -89.4(4)
S3 N10 S4 O7 24.6(4)
S3 N10 S4 O8 161.0(3)
S4 N10 S3 C37 -89.6(4)
S4 N10 S3 O5 24.8(4)
S4 N10 S3 O6 161.9(3)
